data_4308522
loop_
_publ_author_name
'Sergey V. Kryatov'
'Sonia Taktak'
'Ivan V. Korendovych'
'Elena V. Rybak-Akimova'
'J\'ozsef Kaizer'
'St\'ephane Torelli'
'Xiaopeng Shan'
'Sanjay Mandal'
'Vicki L. MacMurdo'
'Antoni Mairata i Payeras'
'Lawrence Que'

_publ_contact_author_name 'Lawrence Que Jr'
_publ_section_title
;
Dioxygen Binding to Complexes with FeII2(\m-OH)2 Cores: Steric Control of
Activation Barriers and O2-Adduct Formation
;
_journal_name_full 'Inorganic Chemistry'
_journal_page_first 85
_journal_page_last 99
_journal_paper_doi 10.1021/ic0485312
_journal_volume 44
_journal_year 2005
_chemical_formula_moiety 'C58 H54 Fe2 N8 O2, 2(Cl O4)'
_chemical_formula_sum 'C58 H54 Cl2 Fe2 N8 O10'
_chemical_formula_weight 1205.69
_chemical_name_common 02268
_chemical_name_systematic
;
?
;
_space_group_IT_number 61
_symmetry_cell_setting orthorhombic
_symmetry_space_group_name_Hall '-P 2ac 2ab'
_symmetry_space_group_name_H-M 'P b c a'
_atom_sites_solution_hydrogens geom
_atom_sites_solution_primary direct
_atom_sites_solution_secondary difmap
_audit_creation_method SHELXL-97
_cell_angle_alpha 90.00
_cell_angle_beta 90.00
_cell_angle_gamma 90.00
_cell_formula_units_Z 4
_cell_length_a 13.518(8)
_cell_length_b 18.87(1)
_cell_length_c 21.64(1)
_cell_measurement_reflns_used 3525
_cell_measurement_temperature 173(2)
_cell_volume 5520(5)
_computing_cell_refinement 'SAINT, Bruker'
_computing_data_collection 'SMART, Bruker'
_computing_data_reduction 'SAINT, Bruker'
_computing_molecular_graphics 'SHELXTL, Bruker'
_computing_structure_refinement SHELXL-97
_computing_structure_solution SIR97
_diffrn_ambient_temperature 173(2)
_diffrn_measured_fraction_theta_full 0.997
_diffrn_measured_fraction_theta_max 0.997
_diffrn_measurement_device_type 'Siemens SMART Platform CCD'
_diffrn_measurement_method 'area detector, omega scans'
_diffrn_radiation_monochromator graphite
_diffrn_radiation_source 'normal-focus sealed tube'
_diffrn_radiation_type MoK\a
_diffrn_radiation_wavelength 0.71073
_diffrn_reflns_av_R_equivalents 0.0541
_diffrn_reflns_av_sigmaI/netI 0.0271
_diffrn_reflns_limit_h_max 16
_diffrn_reflns_limit_h_min -16
_diffrn_reflns_limit_k_max 22
_diffrn_reflns_limit_k_min -22
_diffrn_reflns_limit_l_max 25
_diffrn_reflns_limit_l_min -25
_diffrn_reflns_number 52330
_diffrn_reflns_theta_full 25.11
_diffrn_reflns_theta_max 25.11
_diffrn_reflns_theta_min 1.88
_exptl_absorpt_coefficient_mu 0.690
_exptl_absorpt_correction_T_max 1.000000
_exptl_absorpt_correction_T_min 0.900068
_exptl_absorpt_correction_type multi-scan
_exptl_absorpt_process_details 'SADABS, R. Blessing, 1995'
_exptl_crystal_colour red
_exptl_crystal_density_diffrn 1.451
_exptl_crystal_density_method 'not measured'
_exptl_crystal_description block
_exptl_crystal_F_000 2496
_exptl_crystal_size_max 0.38
_exptl_crystal_size_mid 0.28
_exptl_crystal_size_min 0.21
_refine_diff_density_max 0.319
_refine_diff_density_min -0.317
_refine_diff_density_rms 0.053
_refine_ls_extinction_method none
_refine_ls_goodness_of_fit_ref 1.022
_refine_ls_hydrogen_treatment riding
_refine_ls_matrix_type full
_refine_ls_number_parameters 378
_refine_ls_number_reflns 4899
_refine_ls_number_restraints 38
_refine_ls_restrained_S_all 1.020
_refine_ls_R_factor_all 0.0720
_refine_ls_R_factor_gt 0.0587
_refine_ls_shift/su_max 0.001
_refine_ls_shift/su_mean 0.000
_refine_ls_structure_factor_coef Fsqd
_refine_ls_weighting_details 'calc w=1/[\s^2^(Fo^2^)+(0.0282P)^2^+17.5060P] where P=(Fo^2^+2Fc^2^)/3'
_refine_ls_weighting_scheme calc
_refine_ls_wR_factor_gt 0.1066
_refine_ls_wR_factor_ref 0.1132
_reflns_number_gt 4296
_reflns_number_total 4899
_reflns_threshold_expression >2sigma(I)
_cod_data_source_file ic0485312si20041025_103940_6.cif
_cod_data_source_block 02268
_cod_original_cell_volume 5519(6)
_cod_database_code 4308522

loop_
_symmetry_equiv_pos_as_xyz
'x, y, z'
'-x+1/2, -y, z+1/2'
'-x, y+1/2, -z+1/2'
'x+1/2, -y+1/2, -z'
'-x, -y, -z'
'x-1/2, y, -z-1/2'
'x, -y-1/2, z-1/2'
'-x-1/2, y-1/2, z'

loop_
_atom_site_label
_atom_site_type_symbol
_atom_site_fract_x
_atom_site_fract_y
_atom_site_fract_z
_atom_site_U_iso_or_equiv
_atom_site_adp_type
_atom_site_occupancy
_atom_site_symmetry_multiplicity
_atom_site_calc_flag
_atom_site_refinement_flags
_atom_site_disorder_assembly
_atom_site_disorder_group
Fe1 Fe 1.11012(3) -0.02598(2) 0.99860(2) 0.02134(13) Uani 1 1 d . . .
O1 O 0.98947(16) -0.03072(12) 0.94647(10) 0.0263(5) Uani 1 1 d . . .
H1C H 0.9797 -0.0527 0.9074 0.032 Uiso 1 1 calc R . .
N1 N 1.2344(2) -0.00818(14) 1.06628(12) 0.0232(6) Uani 1 1 d . . .
C1 C 1.3233(2) -0.04732(18) 1.04320(15) 0.0256(7) Uani 1 1 d . . .
H1A H 1.3417 -0.0273 1.0025 0.031 Uiso 1 1 calc R . .
H1B H 1.3041 -0.0973 1.0363 0.031 Uiso 1 1 calc R . .
C2 C 1.4138(2) -0.04644(18) 1.08390(15) 0.0257(8) Uani 1 1 d . . .
C3 C 1.4795(3) 0.0096(2) 1.08279(18) 0.0335(9) Uani 1 1 d . . .
H3A H 1.4682 0.0482 1.0555 0.040 Uiso 1 1 calc R . .
C4 C 1.5618(3) 0.0100(2) 1.12113(19) 0.0409(10) Uani 1 1 d . . .
H4A H 1.6053 0.0496 1.1208 0.049 Uiso 1 1 calc R . .
C5 C 1.5809(3) -0.0463(2) 1.15966(18) 0.0394(10) Uani 1 1 d . . .
H5A H 1.6375 -0.0457 1.1857 0.047 Uiso 1 1 calc R . .
C6 C 1.5177(3) -0.1034(2) 1.16034(17) 0.0351(9) Uani 1 1 d . . .
H6A H 1.5313 -0.1429 1.1862 0.042 Uiso 1 1 calc R . .
C7 C 1.4342(3) -0.10332(19) 1.12313(16) 0.0286(8) Uani 1 1 d . . .
H7A H 1.3902 -0.1426 1.1244 0.034 Uiso 1 1 calc R . .
C8 C 1.2504(3) 0.06861(17) 1.06860(15) 0.0253(7) Uani 1 1 d . . .
H8A H 1.3147 0.0786 1.0887 0.030 Uiso 1 1 calc R . .
H8B H 1.1977 0.0909 1.0938 0.030 Uiso 1 1 calc R . .
C9 C 1.2499(2) 0.10027(17) 1.00486(16) 0.0261(7) Uani 1 1 d . . .
C10 C 1.3066(3) 0.16082(19) 0.99178(18) 0.0342(9) Uani 1 1 d . . .
H10A H 1.3483 0.1806 1.0226 0.041 Uiso 1 1 calc R . .
C11 C 1.3015(3) 0.1909(2) 0.93485(19) 0.0399(10) Uani 1 1 d . . .
H11A H 1.3398 0.2318 0.9257 0.048 Uiso 1 1 calc R . .
C12 C 1.2397(3) 0.16151(19) 0.88967(17) 0.0332(9) Uani 1 1 d . . .
C13 C 1.2292(3) 0.1896(2) 0.82908(18) 0.0396(10) Uani 1 1 d . . .
H13A H 1.2657 0.2307 0.8178 0.048 Uiso 1 1 calc R . .
C14 C 1.1683(3) 0.1591(2) 0.78704(18) 0.0395(10) Uani 1 1 d . . .
H14A H 1.1619 0.1789 0.7469 0.047 Uiso 1 1 calc R . .
C15 C 1.1149(3) 0.0981(2) 0.80295(17) 0.0347(9) Uani 1 1 d . . .
H15A H 1.0733 0.0764 0.7731 0.042 Uiso 1 1 calc R . .
C16 C 1.1219(3) 0.06944(19) 0.86093(16) 0.0281(8) Uani 1 1 d . . .
H16A H 1.0844 0.0285 0.8712 0.034 Uiso 1 1 calc R . .
C17 C 1.1843(2) 0.10038(18) 0.90538(16) 0.0262(8) Uani 1 1 d . . .
N2 N 1.1912(2) 0.07025(14) 0.96358(13) 0.0241(6) Uani 1 1 d . . .
C18 C 1.2002(2) -0.03604(18) 1.12621(14) 0.0237(7) Uani 1 1 d . . .
H18A H 1.1555 -0.0011 1.1458 0.028 Uiso 1 1 calc R . .
H18B H 1.2578 -0.0428 1.1538 0.028 Uiso 1 1 calc R . .
C19 C 1.1465(2) -0.10536(18) 1.11906(15) 0.0235(7) Uani 1 1 d . . .
C20 C 1.1393(3) -0.15122(19) 1.17024(16) 0.0304(8) Uani 1 1 d . . .
H20A H 1.1725 -0.1404 1.2078 0.037 Uiso 1 1 calc R . .
C21 C 1.0843(3) -0.2111(2) 1.16530(16) 0.0321(8) Uani 1 1 d . . .
H21A H 1.0783 -0.2424 1.1994 0.039 Uiso 1 1 calc R . .
C22 C 1.0359(3) -0.22635(18) 1.10886(16) 0.0275(8) Uani 1 1 d . . .
C23 C 0.9751(3) -0.28662(19) 1.10085(18) 0.0341(9) Uani 1 1 d . . .
H23A H 0.9660 -0.3189 1.1341 0.041 Uiso 1 1 calc R . .
C24 C 0.9294(3) -0.2986(2) 1.04574(18) 0.0375(9) Uani 1 1 d . . .
H24A H 0.8877 -0.3387 1.0409 0.045 Uiso 1 1 calc R . .
C25 C 0.9437(3) -0.2519(2) 0.99604(19) 0.0351(8) Uani 1 1 d . . .
H25A H 0.9121 -0.2611 0.9577 0.042 Uiso 1 1 calc R . .
C26 C 1.0021(3) -0.19354(18) 1.00194(17) 0.0288(7) Uani 1 1 d . . .
H26A H 1.0115 -0.1627 0.9678 0.035 Uiso 1 1 calc R . .
C27 C 1.0488(2) -0.17899(17) 1.05888(15) 0.0234(7) Uani 1 1 d . . .
N3 N 1.10416(19) -0.11788(14) 1.06507(12) 0.0220(6) Uani 1 1 d . . .
N4 N 1.1909(2) -0.08917(17) 0.92368(15) 0.0329(7) Uani 1 1 d . . .
C28 C 1.1999(3) -0.0983(2) 0.8720(2) 0.0357(9) Uani 1 1 d . . .
C29 C 1.2110(4) -0.1065(3) 0.80489(19) 0.0553(12) Uani 1 1 d . . .
H29A H 1.2757 -0.1275 0.7958 0.083 Uiso 1 1 calc R . .
H29B H 1.2060 -0.0600 0.7850 0.083 Uiso 1 1 calc R . .
H29C H 1.1586 -0.1376 0.7892 0.083 Uiso 1 1 calc R . .
Cl1 Cl 0.9413(2) -0.17591(14) 0.81052(12) 0.0420(4) Uani 0.911(9) 1 d PD A 1
O2 O 0.9576(3) -0.1055(2) 0.8321(2) 0.0679(14) Uani 0.911(9) 1 d PD A 1
O3 O 1.0265(4) -0.2179(2) 0.8229(3) 0.0888(17) Uani 0.911(9) 1 d PD A 1
O4 O 0.9274(4) -0.1746(3) 0.74612(16) 0.0843(16) Uani 0.911(9) 1 d PD A 1
O5 O 0.8570(4) -0.2063(3) 0.8395(3) 0.099(2) Uani 0.911(9) 1 d PD A 1
Cl1' Cl 0.928(2) -0.1712(15) 0.8034(13) 0.0420(4) Uani 0.089(9) 1 d PD A 5
O2' O 0.962(4) -0.133(3) 0.8560(17) 0.0679(14) Uani 0.089(9) 1 d PD A 5
O3' O 0.984(4) -0.2351(18) 0.803(3) 0.0888(17) Uani 0.089(9) 1 d PD A 5
O4' O 0.948(4) -0.134(3) 0.7478(15) 0.0843(16) Uani 0.089(9) 1 d PD A 5
O5' O 0.825(2) -0.183(3) 0.808(3) 0.099(2) Uani 0.089(9) 1 d PD A 5

loop_
_atom_site_aniso_label
_atom_site_aniso_U_11
_atom_site_aniso_U_22
_atom_site_aniso_U_33
_atom_site_aniso_U_23
_atom_site_aniso_U_13
_atom_site_aniso_U_12
Fe1 0.0182(2) 0.0250(2) 0.0209(2) -0.0008(2) -0.0018(2) -0.0002(2)
O1 0.0199(12) 0.0330(13) 0.0259(12) -0.0029(11) -0.0022(10) 0.0025(10)
N1 0.0200(14) 0.0247(15) 0.0248(14) -0.0023(12) -0.0017(12) -0.0028(12)
C1 0.0229(18) 0.0290(18) 0.0249(17) -0.0017(14) 0.0010(14) 0.0003(14)
C2 0.0218(18) 0.0303(19) 0.0249(17) -0.0014(15) 0.0024(14) 0.0027(14)
C3 0.0246(19) 0.037(2) 0.039(2) 0.0087(17) 0.0002(16) -0.0020(17)
C4 0.0235(19) 0.049(2) 0.051(2) 0.002(2) -0.0039(18) -0.0072(18)
C5 0.025(2) 0.054(3) 0.038(2) -0.001(2) -0.0073(17) 0.0052(18)
C6 0.034(2) 0.041(2) 0.030(2) 0.0035(17) 0.0007(17) 0.0122(18)
C7 0.0268(18) 0.0291(19) 0.0298(19) -0.0041(15) 0.0038(15) 0.0033(16)
C8 0.0211(17) 0.0269(18) 0.0278(18) -0.0032(15) -0.0031(15) -0.0007(14)
C9 0.0220(16) 0.0241(17) 0.0321(18) -0.0036(16) -0.0028(16) 0.0015(14)
C10 0.031(2) 0.0304(19) 0.041(2) -0.0012(17) -0.0051(17) -0.0062(16)
C11 0.039(2) 0.028(2) 0.052(3) 0.0061(18) 0.001(2) -0.0092(17)
C12 0.030(2) 0.029(2) 0.040(2) 0.0052(17) 0.0070(17) 0.0024(16)
C13 0.041(2) 0.033(2) 0.045(2) 0.0113(18) 0.0091(19) 0.0019(18)
C14 0.040(2) 0.046(2) 0.032(2) 0.0126(18) 0.0091(18) 0.0142(19)
C15 0.032(2) 0.044(2) 0.0281(19) 0.0030(17) 0.0015(17) 0.0069(18)
C16 0.0248(18) 0.0311(19) 0.0282(19) 0.0048(15) 0.0023(15) 0.0009(15)
C17 0.0208(17) 0.0299(19) 0.0279(18) 0.0007(15) 0.0061(15) 0.0059(15)
N2 0.0201(14) 0.0262(15) 0.0259(15) 0.0015(12) 0.0018(12) 0.0014(12)
C18 0.0203(17) 0.0321(19) 0.0188(16) -0.0016(14) -0.0005(13) 0.0009(14)
C19 0.0178(16) 0.0284(18) 0.0245(18) -0.0015(14) 0.0012(14) 0.0037(14)
C20 0.0290(19) 0.040(2) 0.0223(18) 0.0033(16) -0.0026(15) -0.0003(16)
C21 0.037(2) 0.034(2) 0.0258(19) 0.0080(16) 0.0035(16) -0.0018(17)
C22 0.0261(18) 0.0254(18) 0.0310(19) -0.0010(15) 0.0052(15) 0.0051(15)
C23 0.040(2) 0.0257(19) 0.037(2) 0.0011(16) 0.0077(18) -0.0060(17)
C24 0.040(2) 0.028(2) 0.044(2) -0.0060(17) 0.0034(19) -0.0098(17)
C25 0.039(2) 0.0298(19) 0.037(2) -0.0068(17) -0.0056(19) -0.0020(17)
C26 0.0310(18) 0.0255(17) 0.0297(18) 0.0008(16) -0.0010(16) 0.0017(15)
C27 0.0216(17) 0.0212(17) 0.0273(18) -0.0016(14) 0.0019(14) 0.0038(14)
N3 0.0191(14) 0.0233(14) 0.0236(14) -0.0012(11) -0.0024(12) 0.0043(12)
N4 0.0248(17) 0.0385(18) 0.0355(19) -0.0043(15) 0.0003(14) -0.0002(14)
C28 0.026(2) 0.035(2) 0.047(3) -0.0071(19) 0.0006(18) -0.0010(16)
C29 0.070(3) 0.056(3) 0.040(2) -0.014(2) 0.012(2) -0.003(3)
Cl1 0.0476(10) 0.0453(7) 0.0331(8) -0.0122(6) -0.0029(6) 0.0068(7)
O2 0.084(3) 0.055(3) 0.065(3) -0.031(2) -0.008(2) 0.008(2)
O3 0.069(3) 0.064(3) 0.133(4) 0.005(3) -0.024(3) 0.023(3)
O4 0.126(4) 0.089(4) 0.0384(19) -0.024(2) -0.016(2) 0.003(3)
O5 0.084(3) 0.092(4) 0.121(5) -0.007(3) 0.049(3) -0.014(3)
Cl1' 0.0476(10) 0.0453(7) 0.0331(8) -0.0122(6) -0.0029(6) 0.0068(7)
O2' 0.084(3) 0.055(3) 0.065(3) -0.031(2) -0.008(2) 0.008(2)
O3' 0.069(3) 0.064(3) 0.133(4) 0.005(3) -0.024(3) 0.023(3)
O4' 0.126(4) 0.089(4) 0.0384(19) -0.024(2) -0.016(2) 0.003(3)
O5' 0.084(3) 0.092(4) 0.121(5) -0.007(3) 0.049(3) -0.014(3)

loop_
_atom_type_symbol
_atom_type_description
_atom_type_scat_dispersion_real
_atom_type_scat_dispersion_imag
_atom_type_scat_source
C C 0.0033 0.0016 'International Tables Vol C Tables 4.2.6.8 and 6.1.1.4'
H H 0.0000 0.0000 'International Tables Vol C Tables 4.2.6.8 and 6.1.1.4'
N N 0.0061 0.0033 'International Tables Vol C Tables 4.2.6.8 and 6.1.1.4'
O O 0.0106 0.0060 'International Tables Vol C Tables 4.2.6.8 and 6.1.1.4'
Cl Cl 0.1484 0.1585 'International Tables Vol C Tables 4.2.6.8 and 6.1.1.4'
Fe Fe 0.3463 0.8444 'International Tables Vol C Tables 4.2.6.8 and 6.1.1.4'

loop_
_geom_angle_atom_site_label_1
_geom_angle_atom_site_label_2
_geom_angle_atom_site_label_3
_geom_angle
_geom_angle_site_symmetry_1
_geom_angle_site_symmetry_3
_geom_angle_publ_flag
O1 Fe1 O1 79.46(11) . 5_757 ?
O1 Fe1 N2 104.17(10) . . ?
O1 Fe1 N2 95.28(10) 5_757 . ?
O1 Fe1 N1 171.25(10) . . ?
O1 Fe1 N1 91.97(10) 5_757 . ?
N2 Fe1 N1 74.69(10) . . ?
O1 Fe1 N3 107.37(10) . . ?
O1 Fe1 N3 90.45(10) 5_757 . ?
N2 Fe1 N3 148.46(10) . . ?
N1 Fe1 N3 74.14(10) . . ?
O1 Fe1 N4 88.06(11) . . ?
O1 Fe1 N4 167.50(10) 5_757 . ?
N2 Fe1 N4 87.10(11) . . ?
N1 Fe1 N4 100.49(11) . . ?
N3 Fe1 N4 93.91(11) . . ?
Fe1 O1 Fe1 100.54(11) . 5_757 ?
Fe1 O1 H1C 129.7 . . ?
Fe1 O1 H1C 129.7 5_757 . ?
C8 N1 C18 111.6(3) . . ?
C8 N1 C1 112.4(3) . . ?
C18 N1 C1 111.7(3) . . ?
C8 N1 Fe1 106.2(2) . . ?
C18 N1 Fe1 106.55(19) . . ?
C1 N1 Fe1 107.95(19) . . ?
N1 C1 C2 116.8(3) . . ?
N1 C1 H1A 108.1 . . ?
C2 C1 H1A 108.1 . . ?
N1 C1 H1B 108.1 . . ?
C2 C1 H1B 108.1 . . ?
H1A C1 H1B 107.3 . . ?
C3 C2 C7 118.2(3) . . ?
C3 C2 C1 121.3(3) . . ?
C7 C2 C1 120.5(3) . . ?
C2 C3 C4 120.7(3) . . ?
C2 C3 H3A 119.7 . . ?
C4 C3 H3A 119.7 . . ?
C5 C4 C3 120.5(4) . . ?
C5 C4 H4A 119.7 . . ?
C3 C4 H4A 119.7 . . ?
C4 C5 C6 119.7(4) . . ?
C4 C5 H5A 120.1 . . ?
C6 C5 H5A 120.1 . . ?
C5 C6 C7 119.9(4) . . ?
C5 C6 H6A 120.0 . . ?
C7 C6 H6A 120.0 . . ?
C6 C7 C2 121.0(3) . . ?
C6 C7 H7A 119.5 . . ?
C2 C7 H7A 119.5 . . ?
N1 C8 C9 111.1(3) . . ?
N1 C8 H8A 109.4 . . ?
C9 C8 H8A 109.4 . . ?
N1 C8 H8B 109.4 . . ?
C9 C8 H8B 109.4 . . ?
H8A C8 H8B 108.0 . . ?
N2 C9 C10 122.7(3) . . ?
N2 C9 C8 116.9(3) . . ?
C10 C9 C8 120.4(3) . . ?
C11 C10 C9 119.7(3) . . ?
C11 C10 H10A 120.2 . . ?
C9 C10 H10A 120.2 . . ?
C10 C11 C12 119.9(3) . . ?
C10 C11 H11A 120.1 . . ?
C12 C11 H11A 120.1 . . ?
C11 C12 C17 118.1(3) . . ?
C11 C12 C13 123.7(4) . . ?
C17 C12 C13 118.2(4) . . ?
C14 C13 C12 121.4(4) . . ?
C14 C13 H13A 119.3 . . ?
C12 C13 H13A 119.3 . . ?
C13 C14 C15 119.8(4) . . ?
C13 C14 H14A 120.1 . . ?
C15 C14 H14A 120.1 . . ?
C16 C15 C14 120.9(4) . . ?
C16 C15 H15A 119.5 . . ?
C14 C15 H15A 119.5 . . ?
C15 C16 C17 120.2(3) . . ?
C15 C16 H16A 119.9 . . ?
C17 C16 H16A 119.9 . . ?
N2 C17 C16 119.5(3) . . ?
N2 C17 C12 121.1(3) . . ?
C16 C17 C12 119.4(3) . . ?
C9 N2 C17 118.6(3) . . ?
C9 N2 Fe1 114.2(2) . . ?
C17 N2 Fe1 127.2(2) . . ?
N1 C18 C19 111.8(3) . . ?
N1 C18 H18A 109.3 . . ?
C19 C18 H18A 109.3 . . ?
N1 C18 H18B 109.3 . . ?
C19 C18 H18B 109.3 . . ?
H18A C18 H18B 107.9 . . ?
N3 C19 C20 123.7(3) . . ?
N3 C19 C18 117.1(3) . . ?
C20 C19 C18 119.2(3) . . ?
C21 C20 C19 119.2(3) . . ?
C21 C20 H20A 120.4 . . ?
C19 C20 H20A 120.4 . . ?
C20 C21 C22 119.4(3) . . ?
C20 C21 H21A 120.3 . . ?
C22 C21 H21A 120.3 . . ?
C27 C22 C23 119.1(3) . . ?
C27 C22 C21 118.3(3) . . ?
C23 C22 C21 122.6(3) . . ?
C24 C23 C22 120.3(3) . . ?
C24 C23 H23A 119.9 . . ?
C22 C23 H23A 119.9 . . ?
C23 C24 C25 120.3(3) . . ?
C23 C24 H24A 119.8 . . ?
C25 C24 H24A 119.8 . . ?
C26 C25 C24 121.0(4) . . ?
C26 C25 H25A 119.5 . . ?
C24 C25 H25A 119.5 . . ?
C25 C26 C27 119.9(3) . . ?
C25 C26 H26A 120.0 . . ?
C27 C26 H26A 120.0 . . ?
N3 C27 C26 119.3(3) . . ?
N3 C27 C22 121.3(3) . . ?
C26 C27 C22 119.4(3) . . ?
C19 N3 C27 118.0(3) . . ?
C19 N3 Fe1 114.2(2) . . ?
C27 N3 Fe1 126.8(2) . . ?
C28 N4 Fe1 145.6(3) . . ?
N4 C28 C29 177.3(4) . . ?
C28 C29 H29A 109.5 . . ?
C28 C29 H29B 109.5 . . ?
H29A C29 H29B 109.5 . . ?
C28 C29 H29C 109.5 . . ?
H29A C29 H29C 109.5 . . ?
H29B C29 H29C 109.5 . . ?
O4 Cl1 O5 109.7(4) . . ?
O4 Cl1 O3 107.7(3) . . ?
O5 Cl1 O3 109.9(3) . . ?
O4 Cl1 O2 109.2(3) . . ?
O5 Cl1 O2 110.9(3) . . ?
O3 Cl1 O2 109.4(3) . . ?
O4' Cl1' O5' 109(2) . . ?
O4' Cl1' O2' 112(2) . . ?
O5' Cl1' O2' 111(2) . . ?
O4' Cl1' O3' 108(2) . . ?
O5' Cl1' O3' 112(2) . . ?
O2' Cl1' O3' 105(2) . . ?

loop_
_geom_bond_atom_site_label_1
_geom_bond_atom_site_label_2
_geom_bond_distance
_geom_bond_site_symmetry_2
_geom_bond_publ_flag
Fe1 O1 1.985(2) . ?
Fe1 O1 2.090(2) 5_757 ?
Fe1 N2 2.252(3) . ?
Fe1 N1 2.254(3) . ?
Fe1 N3 2.254(3) . ?
Fe1 N4 2.290(3) . ?
O1 Fe1 2.090(2) 5_757 ?
O1 H1C 0.9500 . ?
N1 C8 1.466(4) . ?
N1 C18 1.474(4) . ?
N1 C1 1.497(4) . ?
C1 C2 1.508(5) . ?
C1 H1A 0.9900 . ?
C1 H1B 0.9900 . ?
C2 C3 1.381(5) . ?
C2 C7 1.396(5) . ?
C3 C4 1.388(5) . ?
C3 H3A 0.9500 . ?
C4 C5 1.375(6) . ?
C4 H4A 0.9500 . ?
C5 C6 1.375(6) . ?
C5 H5A 0.9500 . ?
C6 C7 1.387(5) . ?
C6 H6A 0.9500 . ?
C7 H7A 0.9500 . ?
C8 C9 1.503(5) . ?
C8 H8A 0.9900 . ?
C8 H8B 0.9900 . ?
C9 N2 1.322(4) . ?
C9 C10 1.405(5) . ?
C10 C11 1.358(5) . ?
C10 H10A 0.9500 . ?
C11 C12 1.400(5) . ?
C11 H11A 0.9500 . ?
C12 C17 1.417(5) . ?
C12 C13 1.421(5) . ?
C13 C14 1.356(6) . ?
C13 H13A 0.9500 . ?
C14 C15 1.401(5) . ?
C14 H14A 0.9500 . ?
C15 C16 1.369(5) . ?
C15 H15A 0.9500 . ?
C16 C17 1.406(5) . ?
C16 H16A 0.9500 . ?
C17 N2 1.385(4) . ?
C18 C19 1.503(5) . ?
C18 H18A 0.9900 . ?
C18 H18B 0.9900 . ?
C19 N3 1.323(4) . ?
C19 C20 1.409(5) . ?
C20 C21 1.356(5) . ?
C20 H20A 0.9500 . ?
C21 C22 1.415(5) . ?
C21 H21A 0.9500 . ?
C22 C27 1.413(5) . ?
C22 C23 1.414(5) . ?
C23 C24 1.361(5) . ?
C23 H23A 0.9500 . ?
C24 C25 1.404(6) . ?
C24 H24A 0.9500 . ?
C25 C26 1.360(5) . ?
C25 H25A 0.9500 . ?
C26 C27 1.411(5) . ?
C26 H26A 0.9500 . ?
C27 N3 1.381(4) . ?
N4 C28 1.138(5) . ?
C28 C29 1.468(6) . ?
C29 H29A 0.9800 . ?
C29 H29B 0.9800 . ?
C29 H29C 0.9800 . ?
Cl1 O4 1.406(4) . ?
Cl1 O5 1.420(4) . ?
Cl1 O3 1.424(4) . ?
Cl1 O2 1.425(4) . ?
Cl1' O4' 1.416(7) . ?
Cl1' O5' 1.417(8) . ?
Cl1' O2' 1.420(7) . ?
Cl1' O3' 1.420(7) . ?

loop_
_geom_hbond_atom_site_label_D
_geom_hbond_atom_site_label_H
_geom_hbond_atom_site_label_A
_geom_hbond_distance_DH
_geom_hbond_distance_HA
_geom_hbond_distance_DA
_geom_hbond_angle_DHA
_geom_hbond_site_symmetry_A
O1 H1C O2 0.95 1.93 2.882(5) 174.6 .
O1 H1C O2' 0.95 1.90 2.78(3) 152.5 .

loop_
_geom_torsion_atom_site_label_1
_geom_torsion_atom_site_label_2
_geom_torsion_atom_site_label_3
_geom_torsion_atom_site_label_4
_geom_torsion
_geom_torsion_site_symmetry_1
_geom_torsion_site_symmetry_2
_geom_torsion_site_symmetry_3
_geom_torsion_site_symmetry_4
_geom_torsion_publ_flag
O1 Fe1 O1 Fe1 0.0 5_757 . . 5_757 ?
N2 Fe1 O1 Fe1 -92.84(11) . . . 5_757 ?
N1 Fe1 O1 Fe1 -11.4(7) . . . 5_757 ?
N3 Fe1 O1 Fe1 87.15(11) . . . 5_757 ?
N4 Fe1 O1 Fe1 -179.36(11) . . . 5_757 ?
O1 Fe1 N1 C8 -51.5(7) . . . . ?
O1 Fe1 N1 C8 -62.7(2) 5_757 . . . ?
N2 Fe1 N1 C8 32.2(2) . . . . ?
N3 Fe1 N1 C8 -152.6(2) . . . . ?
N4 Fe1 N1 C8 116.2(2) . . . . ?
O1 Fe1 N1 C18 67.7(7) . . . . ?
O1 Fe1 N1 C18 56.4(2) 5_757 . . . ?
N2 Fe1 N1 C18 151.4(2) . . . . ?
N3 Fe1 N1 C18 -33.47(19) . . . . ?
N4 Fe1 N1 C18 -124.6(2) . . . . ?
O1 Fe1 N1 C1 -172.2(6) . . . . ?
O1 Fe1 N1 C1 176.5(2) 5_757 . . . ?
N2 Fe1 N1 C1 -88.5(2) . . . . ?
N3 Fe1 N1 C1 86.6(2) . . . . ?
N4 Fe1 N1 C1 -4.5(2) . . . . ?
C8 N1 C1 C2 67.0(4) . . . . ?
C18 N1 C1 C2 -59.4(4) . . . . ?
Fe1 N1 C1 C2 -176.2(2) . . . . ?
N1 C1 C2 C3 -83.2(4) . . . . ?
N1 C1 C2 C7 97.9(4) . . . . ?
C7 C2 C3 C4 -2.0(5) . . . . ?
C1 C2 C3 C4 179.1(3) . . . . ?
C2 C3 C4 C5 1.9(6) . . . . ?
C3 C4 C5 C6 -0.2(6) . . . . ?
C4 C5 C6 C7 -1.3(6) . . . . ?
C5 C6 C7 C2 1.2(5) . . . . ?
C3 C2 C7 C6 0.5(5) . . . . ?
C1 C2 C7 C6 179.4(3) . . . . ?
C18 N1 C8 C9 -160.0(3) . . . . ?
C1 N1 C8 C9 73.6(3) . . . . ?
Fe1 N1 C8 C9 -44.2(3) . . . . ?
N1 C8 C9 N2 32.9(4) . . . . ?
N1 C8 C9 C10 -149.8(3) . . . . ?
N2 C9 C10 C11 0.5(6) . . . . ?
C8 C9 C10 C11 -176.7(3) . . . . ?
C9 C10 C11 C12 0.1(6) . . . . ?
C10 C11 C12 C17 -0.2(6) . . . . ?
C10 C11 C12 C13 179.6(4) . . . . ?
C11 C12 C13 C14 180.0(4) . . . . ?
C17 C12 C13 C14 -0.2(6) . . . . ?
C12 C13 C14 C15 -0.6(6) . . . . ?
C13 C14 C15 C16 1.2(6) . . . . ?
C14 C15 C16 C17 -0.9(5) . . . . ?
C15 C16 C17 N2 -179.4(3) . . . . ?
C15 C16 C17 C12 0.1(5) . . . . ?
C11 C12 C17 N2 -0.3(5) . . . . ?
C13 C12 C17 N2 179.9(3) . . . . ?
C11 C12 C17 C16 -179.7(3) . . . . ?
C13 C12 C17 C16 0.5(5) . . . . ?
C10 C9 N2 C17 -1.0(5) . . . . ?
C8 C9 N2 C17 176.3(3) . . . . ?
C10 C9 N2 Fe1 180.0(3) . . . . ?
C8 C9 N2 Fe1 -2.7(4) . . . . ?
C16 C17 N2 C9 -179.7(3) . . . . ?
C12 C17 N2 C9 0.9(5) . . . . ?
C16 C17 N2 Fe1 -0.8(4) . . . . ?
C12 C17 N2 Fe1 179.8(2) . . . . ?
O1 Fe1 N2 C9 154.2(2) . . . . ?
O1 Fe1 N2 C9 73.7(2) 5_757 . . . ?
N1 Fe1 N2 C9 -16.9(2) . . . . ?
N3 Fe1 N2 C9 -25.8(3) . . . . ?
N4 Fe1 N2 C9 -118.6(2) . . . . ?
O1 Fe1 N2 C17 -24.8(3) . . . . ?
O1 Fe1 N2 C17 -105.2(3) 5_757 . . . ?
N1 Fe1 N2 C17 164.2(3) . . . . ?
N3 Fe1 N2 C17 155.2(2) . . . . ?
N4 Fe1 N2 C17 62.5(3) . . . . ?
C8 N1 C18 C19 157.6(3) . . . . ?
C1 N1 C18 C19 -75.7(3) . . . . ?
Fe1 N1 C18 C19 42.0(3) . . . . ?
N1 C18 C19 N3 -25.4(4) . . . . ?
N1 C18 C19 C20 158.0(3) . . . . ?
N3 C19 C20 C21 -1.5(5) . . . . ?
C18 C19 C20 C21 174.8(3) . . . . ?
C19 C20 C21 C22 0.3(5) . . . . ?
C20 C21 C22 C27 1.4(5) . . . . ?
C20 C21 C22 C23 -178.1(3) . . . . ?
C27 C22 C23 C24 -0.2(5) . . . . ?
C21 C22 C23 C24 179.4(4) . . . . ?
C22 C23 C24 C25 1.1(6) . . . . ?
C23 C24 C25 C26 -0.8(6) . . . . ?
C24 C25 C26 C27 -0.5(6) . . . . ?
C25 C26 C27 N3 -177.0(3) . . . . ?
C25 C26 C27 C22 1.5(5) . . . . ?
C23 C22 C27 N3 177.3(3) . . . . ?
C21 C22 C27 N3 -2.2(5) . . . . ?
C23 C22 C27 C26 -1.1(5) . . . . ?
C21 C22 C27 C26 179.3(3) . . . . ?
C20 C19 N3 C27 0.8(5) . . . . ?
C18 C19 N3 C27 -175.6(3) . . . . ?
C20 C19 N3 Fe1 170.6(3) . . . . ?
C18 C19 N3 Fe1 -5.7(4) . . . . ?
C26 C27 N3 C19 179.6(3) . . . . ?
C22 C27 N3 C19 1.1(4) . . . . ?
C26 C27 N3 Fe1 11.1(4) . . . . ?
C22 C27 N3 Fe1 -167.3(2) . . . . ?
O1 Fe1 N3 C19 -148.7(2) . . . . ?
O1 Fe1 N3 C19 -69.6(2) 5_757 . . . ?
N2 Fe1 N3 C19 31.3(3) . . . . ?
N1 Fe1 N3 C19 22.3(2) . . . . ?
N4 Fe1 N3 C19 122.1(2) . . . . ?
O1 Fe1 N3 C27 20.1(3) . . . . ?
O1 Fe1 N3 C27 99.2(3) 5_757 . . . ?
N2 Fe1 N3 C27 -159.9(2) . . . . ?
N1 Fe1 N3 C27 -168.9(3) . . . . ?
N4 Fe1 N3 C27 -69.0(3) . . . . ?
O1 Fe1 N4 C28 37.1(5) . . . . ?
O1 Fe1 N4 C28 34.2(9) 5_757 . . . ?
N2 Fe1 N4 C28 -67.2(5) . . . . ?
N1 Fe1 N4 C28 -141.0(5) . . . . ?
N3 Fe1 N4 C28 144.4(5) . . . . ?
Fe1 N4 C28 C29 38(10) . . . . ?
